data_2207808
loop_
_publ_author_name
'Yong-Hong Wen'
'Li-Li Xu'
'Shu-Sheng Zhang'
'Xue-Mei Li'

_publ_section_title
;
 <i>N</i>-(4-Ethoxyphenyl)-2-(quinolin-8-yloxy)acetamide
;
_journal_coeditor_code IS6167
_journal_issue 1
_journal_name_full 'Acta Crystallographica Section E'
_journal_page_first o253
_journal_page_last o254
_journal_paper_doi 10.1107/S1600536805041498
_journal_volume 62
_journal_year 2006
_chemical_formula_iupac 'C19 H18 N2 O3'
_chemical_formula_moiety 'C19 H18 N2 O3'
_chemical_formula_sum 'C19 H18 N2 O3'
_chemical_formula_weight 322.35
_chemical_name_systematic
;
N-(4-Ethoxyphenyl)-2-(quinolin-8-yloxy)acetamide
;
_space_group_IT_number 14
_symmetry_cell_setting monoclinic
_symmetry_space_group_name_Hall '-P 2ybc'
_symmetry_space_group_name_H-M 'P 1 21/c 1'
_atom_sites_solution_hydrogens geom
_atom_sites_solution_primary direct
_atom_sites_solution_secondary difmap
_audit_creation_method SHELXL-97
_cell_angle_alpha 90.00
_cell_angle_beta 91.676(2)
_cell_angle_gamma 90.00
_cell_formula_units_Z 4
_cell_length_a 8.0480(13)
_cell_length_b 8.5248(14)
_cell_length_c 23.821(4)
_cell_measurement_reflns_used 4032
_cell_measurement_temperature 293(2)
_cell_measurement_theta_max 25.7
_cell_measurement_theta_min 2.5
_cell_volume 1633.6(5)
_computing_cell_refinement 'SAINT (Siemens, 1996)'
_computing_data_collection 'SMART (Siemens, 1996)'
_computing_data_reduction SAINT
_computing_molecular_graphics SHELXTL
_computing_publication_material
;
SHELXTL, PARST (Nardelli, 1995) and PLATON (Spek, 2003)
;
_computing_structure_refinement SHELXTL
_computing_structure_solution 'SHELXTL (Sheldrick, 1997)'
_diffrn_ambient_temperature 293(2)
_diffrn_detector_area_resol_mean 8.33
_diffrn_measured_fraction_theta_full 0.995
_diffrn_measured_fraction_theta_max 0.995
_diffrn_measurement_device_type 'Siemens SMART 1000 CCD area-detector'
_diffrn_measurement_method \w
_diffrn_radiation_monochromator graphite
_diffrn_radiation_source 'fine-focus sealed tube'
_diffrn_radiation_type MoK\a
_diffrn_radiation_wavelength 0.71073
_diffrn_reflns_av_R_equivalents 0.0162
_diffrn_reflns_av_sigmaI/netI 0.0162
_diffrn_reflns_limit_h_max 9
_diffrn_reflns_limit_h_min -9
_diffrn_reflns_limit_k_max 10
_diffrn_reflns_limit_k_min -7
_diffrn_reflns_limit_l_max 28
_diffrn_reflns_limit_l_min -29
_diffrn_reflns_number 8662
_diffrn_reflns_theta_full 26.06
_diffrn_reflns_theta_max 26.06
_diffrn_reflns_theta_min 2.53
_diffrn_standards_decay_% 0
_diffrn_standards_number 0
_exptl_absorpt_coefficient_mu 0.090
_exptl_absorpt_correction_T_max 0.9849
_exptl_absorpt_correction_T_min 0.9540
_exptl_absorpt_correction_type multi-scan
_exptl_absorpt_process_details '(SADABS; Sheldrick, 1996)'
_exptl_crystal_colour colourless
_exptl_crystal_density_diffrn 1.311
_exptl_crystal_density_method 'not measured'
_exptl_crystal_description plate
_exptl_crystal_F_000 680
_exptl_crystal_size_max 0.53
_exptl_crystal_size_mid 0.27
_exptl_crystal_size_min 0.17
_refine_diff_density_max 0.168
_refine_diff_density_min -0.251
_refine_ls_extinction_method none
_refine_ls_goodness_of_fit_ref 1.035
_refine_ls_hydrogen_treatment constr
_refine_ls_matrix_type full
_refine_ls_number_parameters 217
_refine_ls_number_reflns 3220
_refine_ls_number_restraints 0
_refine_ls_restrained_S_all 1.035
_refine_ls_R_factor_all 0.0502
_refine_ls_R_factor_gt 0.0428
_refine_ls_shift/su_max 0.000
_refine_ls_shift/su_mean 0.000
_refine_ls_structure_factor_coef Fsqd
_refine_ls_weighting_details 'calc w=1/[\s^2^(Fo^2^)+(0.0629P)^2^+0.1712P] where P=(Fo^2^+2Fc^2^)/3'
_refine_ls_weighting_scheme calc
_refine_ls_wR_factor_gt 0.1079
_refine_ls_wR_factor_ref 0.1147
_reflns_number_gt 2658
_reflns_number_total 3220
_reflns_threshold_expression I>2\s(I)
_cod_data_source_file is6167.cif
_cod_data_source_block I
_cod_depositor_comments
;
The following automatic conversions were performed:
'_symmetry_cell_setting' value 'Monoclinic' changed to 'monoclinic'
according to '/home/saulius/struct/CIF-dictionaries/cif_core.dic'
dictionary named 'cif_core.dic' version 2.4.1 from 2010-06-29.

Automatic conversion script
Id: cif_fix_enum 1527 2010-12-29 10:47:43Z saulius 

The following automatic conversions were performed:

'_symmetry_cell_setting' value 'Monoclinic' changed to 'monoclinic'
according to /home/saulius/struct/CIF-dictionaries/cif_core.dic
dictionary named 'cif_core.dic' version 2.4.1 from 2010-06-29.

Automatic conversion script
Id: cif_fix_values 1715 2011-07-08 13:25:40Z adriana 
;
_cod_original_sg_symbol_H-M 'P 21/c'
_cod_database_code 2207808
_cod_database_fobs_code 2207808

loop_
_symmetry_equiv_pos_as_xyz
'x, y, z'
'-x, y+1/2, -z+1/2'
'-x, -y, -z'
'x, -y-1/2, z-1/2'

loop_
_atom_site_label
_atom_site_fract_x
_atom_site_fract_y
_atom_site_fract_z
_atom_site_U_iso_or_equiv
_atom_site_adp_type
_atom_site_calc_flag
_atom_site_refinement_flags
_atom_site_occupancy
_atom_site_type_symbol
O1 0.00672(11) 0.97193(11) 0.17553(4) 0.0618(3) Uani d . 1 O
O2 -0.34476(13) 1.04045(18) 0.08714(5) 0.0981(4) Uani d . 1 O
O3 0.12585(11) 0.72344(11) 0.03623(4) 0.0635(3) Uani d . 1 O
N1 0.31135(14) 0.86038(14) 0.19635(5) 0.0629(3) Uani d . 1 N
N2 -0.10480(12) 0.90637(13) 0.07366(4) 0.0545(3) Uani d . 1 N
H2A -0.0122 0.8819 0.0904 0.065 Uiso calc R 1 H
C1 0.46017(19) 0.80453(19) 0.20778(7) 0.0753(4) Uani d . 1 C
H1B 0.5164 0.7578 0.1786 0.090 Uiso calc R 1 H
C2 0.5411(2) 0.8098(2) 0.26068(8) 0.0816(5) Uani d . 1 C
H2B 0.6467 0.7671 0.2661 0.098 Uiso calc R 1 H
C3 0.4622(2) 0.87854(18) 0.30357(7) 0.0759(4) Uani d . 1 C
H3A 0.5131 0.8827 0.3391 0.091 Uiso calc R 1 H
C4 0.30231(18) 0.94401(15) 0.29442(6) 0.0602(3) Uani d . 1 C
C5 0.2135(2) 1.02087(18) 0.33659(6) 0.0723(4) Uani d . 1 C
H5A 0.2605 1.0315 0.3725 0.087 Uiso calc R 1 H
C6 0.0597(2) 1.07919(18) 0.32484(6) 0.0731(4) Uani d . 1 C
H6A 0.0023 1.1295 0.3530 0.088 Uiso calc R 1 H
C7 -0.01450(19) 1.06512(17) 0.27099(6) 0.0646(4) Uani d . 1 C
H7A -0.1204 1.1053 0.2639 0.078 Uiso calc R 1 H
C8 0.06862(17) 0.99234(14) 0.22890(5) 0.0540(3) Uani d . 1 C
C9 0.23151(16) 0.93046(14) 0.23956(5) 0.0534(3) Uani d . 1 C
C10 -0.15166(16) 1.03701(18) 0.16219(6) 0.0643(4) Uani d . 1 C
H10A -0.1461 1.1503 0.1657 0.077 Uiso calc R 1 H
H10B -0.2316 0.9987 0.1886 0.077 Uiso calc R 1 H
C11 -0.20894(16) 0.99435(17) 0.10340(6) 0.0617(3) Uani d . 1 C
C12 -0.12822(14) 0.84898(15) 0.01848(5) 0.0511(3) Uani d . 1 C
C13 -0.26282(16) 0.88459(18) -0.01681(6) 0.0633(4) Uani d . 1 C
H13A -0.3470 0.9491 -0.0042 0.076 Uiso calc R 1 H
C14 -0.27254(18) 0.8247(2) -0.07067(6) 0.0712(4) Uani d . 1 C
H14A -0.3629 0.8498 -0.0942 0.085 Uiso calc R 1 H
C15 -0.15032(18) 0.72893(19) -0.08964(6) 0.0708(4) Uani d . 1 C
H15A -0.1578 0.6890 -0.1260 0.085 Uiso calc R 1 H
C16 -0.01518(17) 0.69105(18) -0.05485(6) 0.0649(4) Uani d . 1 C
H16A 0.0674 0.6249 -0.0677 0.078 Uiso calc R 1 H
C17 -0.00300(15) 0.75117(15) -0.00128(5) 0.0533(3) Uani d . 1 C
C18 0.27288(17) 0.65097(19) 0.01583(6) 0.0661(4) Uani d . 1 C
H18A 0.3119 0.7071 -0.0167 0.079 Uiso calc R 1 H
H18B 0.2503 0.5432 0.0050 0.079 Uiso calc R 1 H
C19 0.40048(19) 0.6567(2) 0.06267(7) 0.0825(5) Uani d . 1 C
H19A 0.5016 0.6091 0.0507 0.124 Uiso calc R 1 H
H19B 0.3603 0.6007 0.0945 0.124 Uiso calc R 1 H
H19C 0.4215 0.7639 0.0729 0.124 Uiso calc R 1 H

loop_
_atom_site_aniso_label
_atom_site_aniso_U_11
_atom_site_aniso_U_22
_atom_site_aniso_U_33
_atom_site_aniso_U_12
_atom_site_aniso_U_13
_atom_site_aniso_U_23
O1 0.0589(5) 0.0722(6) 0.0541(5) 0.0186(4) -0.0015(4) -0.0073(4)
O2 0.0584(6) 0.1513(12) 0.0840(8) 0.0424(7) -0.0077(5) -0.0205(7)
O3 0.0577(5) 0.0760(6) 0.0565(5) 0.0223(4) -0.0063(4) -0.0064(4)
N1 0.0594(7) 0.0646(7) 0.0643(7) 0.0087(5) -0.0043(5) -0.0083(5)
N2 0.0467(5) 0.0628(6) 0.0540(6) 0.0109(5) -0.0009(4) 0.0020(5)
C1 0.0642(9) 0.0760(10) 0.0849(10) 0.0137(8) -0.0095(7) -0.0146(8)
C2 0.0710(10) 0.0728(10) 0.0993(12) 0.0101(8) -0.0260(9) -0.0068(9)
C3 0.0844(11) 0.0675(9) 0.0742(10) -0.0081(8) -0.0264(8) 0.0033(8)
C4 0.0725(8) 0.0501(7) 0.0575(8) -0.0146(6) -0.0067(6) 0.0028(6)
C5 0.0911(11) 0.0734(9) 0.0521(8) -0.0225(8) -0.0016(7) -0.0033(7)
C6 0.0935(11) 0.0684(9) 0.0581(8) -0.0137(8) 0.0162(7) -0.0130(7)
C7 0.0722(9) 0.0593(8) 0.0628(8) 0.0020(6) 0.0099(7) -0.0072(6)
C8 0.0632(8) 0.0481(6) 0.0508(7) -0.0014(6) 0.0023(5) -0.0020(5)
C9 0.0603(7) 0.0435(6) 0.0563(7) -0.0049(5) -0.0010(6) 0.0004(5)
C10 0.0557(8) 0.0748(9) 0.0627(8) 0.0160(6) 0.0072(6) -0.0029(7)
C11 0.0479(7) 0.0744(9) 0.0629(8) 0.0124(6) 0.0047(6) 0.0018(6)
C12 0.0464(6) 0.0539(7) 0.0530(7) -0.0011(5) -0.0007(5) 0.0041(5)
C13 0.0476(7) 0.0750(9) 0.0669(8) 0.0068(6) -0.0046(6) 0.0002(7)
C14 0.0562(8) 0.0887(10) 0.0676(9) 0.0016(7) -0.0159(6) 0.0008(8)
C15 0.0673(9) 0.0845(10) 0.0600(8) -0.0016(8) -0.0096(7) -0.0086(7)
C16 0.0622(8) 0.0712(9) 0.0610(8) 0.0078(7) -0.0028(6) -0.0084(7)
C17 0.0497(6) 0.0551(7) 0.0547(7) 0.0030(5) -0.0037(5) 0.0022(5)
C18 0.0585(8) 0.0760(9) 0.0637(8) 0.0202(7) 0.0001(6) -0.0035(7)
C19 0.0635(9) 0.1054(13) 0.0781(10) 0.0254(8) -0.0087(7) -0.0015(9)

loop_
_atom_type_symbol
_atom_type_description
_atom_type_scat_dispersion_real
_atom_type_scat_dispersion_imag
_atom_type_scat_source
C C 0.0033 0.0016 'International Tables Vol C Tables 4.2.6.8 and 6.1.1.4'
H H 0.0000 0.0000 'International Tables Vol C Tables 4.2.6.8 and 6.1.1.4'
N N 0.0061 0.0033 'International Tables Vol C Tables 4.2.6.8 and 6.1.1.4'
O O 0.0106 0.0060 'International Tables Vol C Tables 4.2.6.8 and 6.1.1.4'

loop_
_geom_angle_atom_site_label_1
_geom_angle_atom_site_label_2
_geom_angle_atom_site_label_3
_geom_angle
C8 O1 C10 117.44(10)
C17 O3 C18 118.06(10)
C1 N1 C9 116.71(13)
C11 N2 C12 128.12(11)
C11 N2 H2A 115.9
C12 N2 H2A 115.9
N1 C1 C2 124.95(15)
N1 C1 H1B 117.5
C2 C1 H1B 117.5
C3 C2 C1 118.46(15)
C3 C2 H2B 120.8
C1 C2 H2B 120.8
C2 C3 C4 120.02(14)
C2 C3 H3A 120.0
C4 C3 H3A 120.0
C5 C4 C3 123.45(14)
C5 C4 C9 119.78(14)
C3 C4 C9 116.77(14)
C6 C5 C4 120.11(14)
C6 C5 H5A 119.9
C4 C5 H5A 119.9
C5 C6 C7 121.26(14)
C5 C6 H6A 119.4
C7 C6 H6A 119.4
C8 C7 C6 120.23(14)
C8 C7 H7A 119.9
C6 C7 H7A 119.9
O1 C8 C7 124.58(13)
O1 C8 C9 115.28(11)
C7 C8 C9 120.15(12)
N1 C9 C4 123.07(12)
N1 C9 C8 118.47(11)
C4 C9 C8 118.46(12)
O1 C10 C11 111.27(11)
O1 C10 H10A 109.4
C11 C10 H10A 109.4
O1 C10 H10B 109.4
C11 C10 H10B 109.4
H10A C10 H10B 108.0
O2 C11 N2 125.64(14)
O2 C11 C10 117.82(12)
N2 C11 C10 116.54(11)
C13 C12 C17 118.96(12)
C13 C12 N2 124.79(12)
C17 C12 N2 116.24(10)
C14 C13 C12 120.32(13)
C14 C13 H13A 119.8
C12 C13 H13A 119.8
C15 C14 C13 120.45(13)
C15 C14 H14A 119.8
C13 C14 H14A 119.8
C14 C15 C16 120.11(14)
C14 C15 H15A 119.9
C16 C15 H15A 119.9
C17 C16 C15 120.07(14)
C17 C16 H16A 120.0
C15 C16 H16A 120.0
O3 C17 C16 124.95(12)
O3 C17 C12 114.97(11)
C16 C17 C12 120.08(12)
O3 C18 C19 106.79(11)
O3 C18 H18A 110.4
C19 C18 H18A 110.4
O3 C18 H18B 110.4
C19 C18 H18B 110.4
H18A C18 H18B 108.6
C18 C19 H19A 109.5
C18 C19 H19B 109.5
H19A C19 H19B 109.5
C18 C19 H19C 109.5
H19A C19 H19C 109.5
H19B C19 H19C 109.5

loop_
_geom_bond_atom_site_label_1
_geom_bond_atom_site_label_2
_geom_bond_distance
_geom_bond_publ_flag
O1 C8 1.3631(15) yes
O1 C10 1.4176(15) yes
O2 C11 1.2142(16) yes
O3 C17 1.3695(15) ?
O3 C18 1.4324(15) ?
N1 C1 1.3100(18) ?
N1 C9 1.3667(17) ?
N2 C11 1.3422(16) yes
N2 C12 1.4101(15) yes
N2 H2A 0.8600 ?
C1 C2 1.402(2) ?
C1 H1B 0.9300 ?
C2 C3 1.352(2) ?
C2 H2B 0.9300 ?
C3 C4 1.413(2) ?
C3 H3A 0.9300 ?
C4 C5 1.411(2) ?
C4 C9 1.4149(18) ?
C5 C6 1.355(2) ?
C5 H5A 0.9300 ?
C6 C7 1.404(2) ?
C6 H6A 0.9300 ?
C7 C8 1.3701(18) ?
C7 H7A 0.9300 ?
C8 C9 1.4289(18) ?
C10 C11 1.506(2) ?
C10 H10A 0.9700 ?
C10 H10B 0.9700 ?
C12 C13 1.3853(17) ?
C12 C17 1.4001(18) ?
C13 C14 1.381(2) ?
C13 H13A 0.9300 ?
C14 C15 1.365(2) ?
C14 H14A 0.9300 ?
C15 C16 1.3861(19) ?
C15 H15A 0.9300 ?
C16 C17 1.3760(19) ?
C16 H16A 0.9300 ?
C18 C19 1.495(2) ?
C18 H18A 0.9700 ?
C18 H18B 0.9700 ?
C19 H19A 0.9600 ?
C19 H19B 0.9600 ?
C19 H19C 0.9600 ?

loop_
_geom_hbond_atom_site_label_D
_geom_hbond_atom_site_label_H
_geom_hbond_atom_site_label_A
_geom_hbond_site_symmetry_A
_geom_hbond_distance_DH
_geom_hbond_distance_HA
_geom_hbond_distance_DA
_geom_hbond_angle_DHA
_geom_hbond_publ_flag
N2 H2A O1 1_555 0.86 2.17 2.6230(10) 112 yes
N2 H2A O3 1_555 0.86 2.19 2.6020(10) 109 yes
C13 H13A O2 1_555 0.93 2.31 2.903(2) 121 yes
C14 H14A O2 3_475 0.93 2.54 3.300(2) 139 yes

loop_
_geom_torsion_atom_site_label_1
_geom_torsion_atom_site_label_2
_geom_torsion_atom_site_label_3
_geom_torsion_atom_site_label_4
_geom_torsion
C9 N1 C1 C2 0.9(2)
N1 C1 C2 C3 -0.6(3)
C1 C2 C3 C4 -0.5(2)
C2 C3 C4 C5 -178.47(15)
C2 C3 C4 C9 1.2(2)
C3 C4 C5 C6 -179.23(14)
C9 C4 C5 C6 1.1(2)
C4 C5 C6 C7 -0.1(2)
C5 C6 C7 C8 -0.4(2)
C10 O1 C8 C7 3.00(19)
C10 O1 C8 C9 -177.43(11)
C6 C7 C8 O1 179.48(12)
C6 C7 C8 C9 -0.1(2)
C1 N1 C9 C4 -0.03(19)
C1 N1 C9 C8 -179.74(13)
C5 C4 C9 N1 178.71(12)
C3 C4 C9 N1 -0.98(19)
C5 C4 C9 C8 -1.57(18)
C3 C4 C9 C8 178.74(12)
O1 C8 C9 N1 1.20(17)
C7 C8 C9 N1 -179.20(12)
O1 C8 C9 C4 -178.53(10)
C7 C8 C9 C4 1.07(18)
C8 O1 C10 C11 -175.60(11)
C12 N2 C11 O2 0.0(2)
C12 N2 C11 C10 179.20(12)
O1 C10 C11 O2 178.58(14)
O1 C10 C11 N2 -0.69(19)
C11 N2 C12 C13 4.9(2)
C11 N2 C12 C17 -176.13(13)
C17 C12 C13 C14 -0.2(2)
N2 C12 C13 C14 178.68(13)
C12 C13 C14 C15 0.4(2)
C13 C14 C15 C16 0.0(2)
C14 C15 C16 C17 -0.7(2)
C18 O3 C17 C16 12.0(2)
C18 O3 C17 C12 -167.92(12)
C15 C16 C17 O3 -178.99(13)
C15 C16 C17 C12 0.9(2)
C13 C12 C17 O3 179.44(11)
N2 C12 C17 O3 0.45(17)
C13 C12 C17 C16 -0.4(2)
N2 C12 C17 C16 -179.44(12)
C17 O3 C18 C19 171.70(13)

loop_
_cod_related_entry_id
_cod_related_entry_database
_cod_related_entry_code
1 ChemSpider 6201401
